data_2020903
loop_
_publ_author_name
'Nguyen Thi Thanh, Chi'
'Truong Thi Cam, Mai'
'Pham Van, Thong'
'Nguyen, Long'
'Nguyen Ha, My'
'Van Meervelt, Luc'

_publ_section_title
;
 Synthesis, structure and <i>in vitro</i> cytotoxicity of platinum(II)
 complexes containing eugenol and a quinolin-8-ol-derived chelator
;
_journal_coeditor_code SK3673
_journal_issue 11
_journal_name_full 'Acta Crystallographica Section C'
_journal_page_first 1030
_journal_page_last 1037
_journal_paper_doi 10.1107/S2053229617015200
_journal_volume 73
_journal_year 2017
_chemical_formula_iupac 'K [Pt Cl3 (C10 H12 O2)]'
_chemical_formula_moiety 'C10 H12 Cl3 K O2 Pt'
_chemical_formula_sum 'C10 H12 Cl3 K O2 Pt'
_chemical_formula_weight 504.74
_chemical_name_systematic
;
Potassium [2-methoxy-4-(prop-2-en-1-yl)phenol]trichloridoplatinate
;
_space_group_crystal_system monoclinic
_space_group_IT_number 14
_space_group_name_Hall '-P 2ybc'
_space_group_name_H-M_alt 'P 1 21/c 1'
_symmetry_space_group_name_Hall '-P 2ybc'
_symmetry_space_group_name_H-M 'P 1 21/c 1'
_atom_sites_solution_hydrogens mixed
_atom_sites_solution_primary direct
_audit_creation_method
;
Olex2 1.2
(compiled 2017.07.20 svn.r3457 for OlexSys, GUI svn.r5370)
;
_cell_angle_alpha 90
_cell_angle_beta 107.295(6)
_cell_angle_gamma 90
_cell_formula_units_Z 4
_cell_length_a 12.0312(6)
_cell_length_b 16.1528(8)
_cell_length_c 8.1007(4)
_cell_measurement_reflns_used 7771
_cell_measurement_temperature 100.00(10)
_cell_measurement_theta_max 28.9310
_cell_measurement_theta_min 2.9180
_cell_volume 1503.09(14)
_computing_cell_refinement
;
CrysAlis PRO (Rigaku OD, 2015)
;
_computing_data_collection
;
CrysAlis PRO (Rigaku OD, 2015)
;
_computing_data_reduction
;
CrysAlis PRO (Rigaku OD, 2015)
;
_computing_molecular_graphics
;
<i>OLEX2</i> (Dolomanov <i>et al.</i>,  2009)
;
_computing_publication_material
;
<i>OLEX2</i> (Dolomanov <i>et al.</i>,  2009)
;
_computing_structure_refinement
;
SHELXL2016 (Sheldrick, 2015)
;
_computing_structure_solution
;
SHELXS97 (Sheldrick, 2008)
;
_diffrn_ambient_temperature 100.00(10)
_diffrn_detector_area_resol_mean 15.9631
_diffrn_measured_fraction_theta_full 0.998
_diffrn_measured_fraction_theta_max 0.998
_diffrn_measurement_device 'four-circle diffractometer'
_diffrn_measurement_device_type 'Agilent SuperNova Single Source diffractometer with an Eos detector'
_diffrn_measurement_method '\w scans'
_diffrn_radiation_monochromator mirror
_diffrn_radiation_type MoK\a
_diffrn_radiation_wavelength 0.71073
_diffrn_reflns_av_R_equivalents 0.0399
_diffrn_reflns_limit_h_max 15
_diffrn_reflns_limit_h_min -15
_diffrn_reflns_limit_k_max 20
_diffrn_reflns_limit_k_min -20
_diffrn_reflns_limit_l_max 10
_diffrn_reflns_limit_l_min -10
_diffrn_reflns_number 15723
_diffrn_reflns_theta_full 26.000
_diffrn_reflns_theta_max 26.369
_diffrn_reflns_theta_min 2.522
_exptl_absorpt_coefficient_mu 10.132
_exptl_absorpt_correction_T_max 1.00000
_exptl_absorpt_correction_T_min 0.54809
_exptl_absorpt_correction_type multi-scan
_exptl_absorpt_process_details
;
(CrysAlis PRO; Rigaku OD, 2015)
;
_exptl_crystal_colour orange
_exptl_crystal_density_diffrn 2.230
_exptl_crystal_description block
_exptl_crystal_F_000 944
_exptl_crystal_size_max 0.4
_exptl_crystal_size_mid 0.4
_exptl_crystal_size_min 0.3
_refine_diff_density_max 0.841
_refine_diff_density_min -0.917
_refine_ls_extinction_method none
_refine_ls_goodness_of_fit_ref 1.197
_refine_ls_hydrogen_treatment mixed
_refine_ls_matrix_type full
_refine_ls_number_parameters 223
_refine_ls_number_reflns 3068
_refine_ls_number_restraints 86
_refine_ls_restrained_S_all 1.182
_refine_ls_R_factor_all 0.0245
_refine_ls_R_factor_gt 0.0227
_refine_ls_shift/su_max 0.001
_refine_ls_shift/su_mean 0.000
_refine_ls_structure_factor_coef Fsqd
_refine_ls_weighting_details 'w=1/[\s^2^(Fo^2^)+(0.0018P)^2^+2.9267P] where P=(Fo^2^+2Fc^2^)/3'
_refine_ls_weighting_scheme calc
_refine_ls_wR_factor_gt 0.0411
_refine_ls_wR_factor_ref 0.0417
_reflns_number_gt 2937
_reflns_number_total 3068
_reflns_threshold_expression 'I > 2\s(I)'
_cod_data_source_file sk3673sup1.cif
_cod_data_source_block chi46-bis
_cod_database_code 2020903
_shelx_space_group_comment
;
The symmetry employed for this shelxl refinement is uniquely defined
by the following loop, which should always be used as a source of
symmetry information in preference to the above space-group names.
They are only intended as comments.
;

loop_
_space_group_symop_operation_xyz
'x, y, z'
'-x, y+1/2, -z+1/2'
'-x, -y, -z'
'x, -y-1/2, z-1/2'

loop_
_atom_site_type_symbol
_atom_site_label
_atom_site_fract_x
_atom_site_fract_y
_atom_site_fract_z
_atom_site_U_iso_or_equiv
_atom_site_adp_type
_atom_site_calc_flag
_atom_site_occupancy
_atom_site_disorder_assembly
_atom_site_disorder_group
Pt Pt1 0.03063(2) 0.61876(2) 0.61000(2) 0.01116(5) Uani d 1 . .
Cl Cl2 0.00007(9) 0.52042(7) 0.79589(13) 0.0170(2) Uani d 1 . .
Cl Cl3 0.05273(9) 0.71258(7) 0.40833(13) 0.0170(2) Uani d 1 . .
Cl Cl4 -0.16013(8) 0.66642(7) 0.57359(13) 0.0157(2) Uani d 1 . .
C C5 0.1855(3) 0.5583(3) 0.5979(6) 0.0182(10) Uani d 1 . .
H H5AA 0.190091 0.502123 0.634271 0.022 Uiso calc 0.660(7) A 1
H H5AB 0.159096 0.571387 0.478275 0.022 Uiso calc 0.660(7) A 1
H H5BC 0.208644 0.576818 0.501798 0.022 Uiso calc 0.340(7) A 2
H H5BD 0.143483 0.507948 0.590767 0.022 Uiso calc 0.340(7) A 2
C C6A 0.2179(7) 0.6218(7) 0.7211(12) 0.019(2) Uani d 0.660(7) A 1
H H6A 0.255879 0.670123 0.682536 0.022 Uiso calc 0.660(7) A 1
C C6B 0.2138(13) 0.6057(12) 0.752(2) 0.024(6) Uani d 0.340(7) A 2
H H6B 0.229669 0.572319 0.860608 0.029 Uiso calc 0.340(7) A 2
C C7A 0.2599(5) 0.6066(5) 0.9099(8) 0.0218(17) Uani d 0.660(7) A 1
H H7AA 0.241063 0.549019 0.933938 0.026 Uiso calc 0.660(7) A 1
H H7AB 0.219363 0.644363 0.969129 0.026 Uiso calc 0.660(7) A 1
C C7B 0.2795(9) 0.6850(9) 0.7706(17) 0.021(3) Uani d 0.340(7) A 2
H H7BA 0.241636 0.727150 0.824511 0.026 Uiso calc 0.340(7) A 2
H H7BB 0.278844 0.705422 0.655138 0.026 Uiso calc 0.340(7) A 2
C C8A 0.3914(5) 0.6201(5) 0.9814(9) 0.0191(17) Uani d 0.660(7) A 1
C C8B 0.4047(10) 0.6719(9) 0.8824(17) 0.022(3) Uani d 0.340(7) A 2
C C9A 0.4377(6) 0.6569(5) 1.1405(10) 0.0260(19) Uani d 0.660(7) A 1
H H9A 0.388045 0.677607 1.202752 0.031 Uiso calc 0.660(7) A 1
C C9B 0.4420(10) 0.7014(10) 1.0501(19) 0.025(4) Uani d 0.340(7) A 2
H H9B 0.387507 0.729390 1.094352 0.030 Uiso calc 0.340(7) A 2
C C10A 0.5587(7) 0.6635(7) 1.2095(12) 0.027(2) Uani d 0.660(7) A 1
H H10A 0.594(9) 0.693(7) 1.326(12) 0.032 Uiso d 0.660(7) A 1
C C10B 0.5561(12) 0.6919(10) 1.158(2) 0.021(4) Uani d 0.340(7) A 2
H H10B 0.580(17) 0.708(13) 1.28(3) 0.025 Uiso d 0.340(7) A 2
C C11 0.6324(4) 0.6398(3) 1.1107(6) 0.0258(11) Uani d 1 . .
C C12 0.5895(4) 0.6071(4) 0.9453(7) 0.0385(15) Uani d 1 . .
C C13A 0.4661(6) 0.5932(5) 0.8894(10) 0.0225(18) Uani d 0.660(7) A 1
H H13A 0.433527 0.564059 0.784180 0.027 Uiso calc 0.660(7) A 1
C C13B 0.4833(11) 0.6285(10) 0.816(2) 0.019(3) Uani d 0.340(7) A 2
H H13B 0.451(11) 0.620(8) 0.676(18) 0.023 Uiso d 0.340(7) A 2
O O14 0.6714(3) 0.5793(2) 0.8717(4) 0.0346(9) Uani d 1 . .
C C15 0.6306(5) 0.5409(4) 0.7064(7) 0.0557(19) Uani d 1 . .
H H15A 0.586848 0.490800 0.715270 0.084 Uiso calc 1 . .
H H15B 0.697057 0.526185 0.665823 0.084 Uiso calc 1 . .
H H15C 0.579774 0.579406 0.624329 0.084 Uiso calc 1 . .
O O16 0.7498(3) 0.6391(2) 1.1804(4) 0.0234(8) Uani d 1 . .
K K17 -0.09497(8) 0.64632(6) 1.00825(12) 0.0173(2) Uani d 1 . .
H H16 0.763(4) 0.653(3) 1.271(6) 0.019(15) Uiso d 1 . .

loop_
_atom_site_aniso_label
_atom_site_aniso_U_11
_atom_site_aniso_U_22
_atom_site_aniso_U_33
_atom_site_aniso_U_12
_atom_site_aniso_U_13
_atom_site_aniso_U_23
Pt1 0.01111(8) 0.01302(10) 0.00792(9) 0.00074(7) 0.00064(6) -0.00023(7)
Cl2 0.0220(5) 0.0151(6) 0.0135(5) 0.0025(4) 0.0048(4) 0.0051(4)
Cl3 0.0189(5) 0.0183(6) 0.0140(5) 0.0008(4) 0.0055(4) 0.0046(4)
Cl4 0.0118(5) 0.0198(6) 0.0140(5) 0.0019(4) 0.0015(4) -0.0004(4)
C5 0.012(2) 0.023(3) 0.016(2) 0.0063(18) -0.0003(17) 0.0012(19)
C6A 0.010(5) 0.026(5) 0.018(4) 0.002(4) 0.001(3) 0.000(3)
C6B 0.006(8) 0.028(9) 0.033(10) 0.004(6) -0.001(7) -0.013(8)
C7A 0.016(3) 0.034(5) 0.014(3) -0.003(3) 0.002(3) -0.007(3)
C7B 0.012(5) 0.031(7) 0.018(7) 0.003(5) 0.000(5) -0.006(6)
C8A 0.013(3) 0.027(4) 0.014(3) -0.001(3) 0.000(2) -0.001(3)
C8B 0.008(5) 0.032(9) 0.021(6) -0.003(5) 0.000(4) -0.005(6)
C9A 0.015(3) 0.042(5) 0.018(4) 0.003(3) 0.001(3) -0.010(4)
C9B 0.015(5) 0.037(10) 0.022(6) 0.009(6) 0.004(5) -0.007(6)
C10A 0.016(3) 0.033(7) 0.024(5) 0.001(4) -0.004(3) -0.007(4)
C10B 0.023(6) 0.014(9) 0.019(8) 0.005(6) -0.004(5) 0.003(6)
C11 0.013(2) 0.029(3) 0.030(3) -0.001(2) -0.0027(19) -0.008(2)
C12 0.016(2) 0.045(4) 0.044(3) 0.009(2) -0.006(2) -0.026(3)
C13A 0.018(4) 0.032(5) 0.015(4) 0.001(3) 0.001(3) -0.005(4)
C13B 0.013(7) 0.026(9) 0.019(8) 0.001(6) 0.004(6) 0.000(7)
O14 0.0207(17) 0.052(3) 0.026(2) -0.0032(17) -0.0019(15) -0.0183(18)
C15 0.041(3) 0.084(5) 0.038(4) -0.015(3) 0.005(3) -0.038(4)
O16 0.0127(16) 0.043(2) 0.0118(18) -0.0013(15) -0.0005(14) -0.0029(17)
K17 0.0186(5) 0.0157(5) 0.0187(5) 0.0007(4) 0.0071(4) 0.0009(4)

loop_
_atom_type_symbol
_atom_type_description
_atom_type_scat_dispersion_real
_atom_type_scat_dispersion_imag
_atom_type_scat_source
C C 0.0033 0.0016 'International Tables Vol C Tables 4.2.6.8 and 6.1.1.4'
H H 0.0000 0.0000 'International Tables Vol C Tables 4.2.6.8 and 6.1.1.4'
Cl Cl 0.1484 0.1585 'International Tables Vol C Tables 4.2.6.8 and 6.1.1.4'
K K 0.2009 0.2494 'International Tables Vol C Tables 4.2.6.8 and 6.1.1.4'
O O 0.0106 0.0060 'International Tables Vol C Tables 4.2.6.8 and 6.1.1.4'
Pt Pt -1.7033 8.3905 'International Tables Vol C Tables 4.2.6.8 and 6.1.1.4'

loop_
_geom_angle_atom_site_label_1
_geom_angle_atom_site_label_2
_geom_angle_atom_site_label_3
_geom_angle_site_symmetry_1
_geom_angle_site_symmetry_3
_geom_angle
Cl2 Pt1 Cl3 . . 176.11(4)
Cl2 Pt1 Cl4 . . 88.18(4)
Cl2 Pt1 K17 . 4_575 130.96(3)
C7A C6A Pt1 . . 114.8(6)
C7B C6B Pt1 . . 113.2(12)
C6B Pt1 Cl2 . . 85.4(6)
C6A Pt1 Cl2 . . 95.3(3)
C6B Pt1 Cl3 . . 97.3(6)
C6A Pt1 Cl3 . . 87.4(3)
C6A Pt1 Cl4 . . 154.2(2)
C6B Pt1 Cl4 . . 153.6(4)
C7A C6A H6A . . 113.9
Pt1 C6A H6A . . 113.9
Pt1 C6B H6B . . 114.7
C7B C6B H6B . . 114.7
C9A C8A C7A . . 120.1(6)
Cl2 Pt1 K17 . . 50.98(3)
Cl3 Pt1 Cl4 . . 90.56(4)
Cl3 Pt1 K17 . . 130.90(3)
Cl3 Pt1 K17 . 4_575 50.03(3)
Cl4 Pt1 K17 . . 58.22(3)
Cl4 Pt1 K17 . 4_575 51.79(3)
C5 Pt1 Cl2 . . 91.46(13)
C5 Pt1 Cl3 . . 88.98(13)
C5 Pt1 Cl4 . . 167.63(12)
C5 Pt1 C6A . . 38.1(3)
C5 Pt1 C6B . . 38.4(4)
C5 Pt1 K17 . . 129.58(12)
C13A C8A C7A . . 120.7(6)
C6A C7A H7AA . . 109.4
C8A C7A H7AA . . 109.4
C6A C7A H7AB . . 109.4
C8A C7A H7AB . . 109.4
H7AA C7A H7AB . . 108.0
C13B C8B C7B . . 120.0(12)
C9B C8B C7B . . 120.7(11)
C8B C7B H7BA . . 109.7
C5 Pt1 K17 . 4_575 133.93(13)
K17 Pt1 K17 . 4_575 81.506(18)
Pt1 Cl2 K17 . . 93.88(4)
Pt1 Cl2 K17 . 3_567 144.62(4)
K17 Cl2 K17 . 3_567 114.77(4)
Pt1 Cl3 K17 . 1_554 109.52(4)
Pt1 Cl3 K17 . 4_575 95.81(4)
K17 Cl3 K17 4_575 1_554 107.52(4)
Pt1 Cl4 K17 . 4_575 92.98(4)
Pt1 Cl4 K17 . . 85.57(3)
K17 Cl4 K17 4_575 . 105.63(4)
Pt1 C5 H5AA . . 113.2
Pt1 C5 H5AB . . 85.0
Pt1 C5 H5BC . . 111.5
Pt1 C5 H5BD . . 86.5
C6B C7B H7BA . . 109.7
C6B C7B H7BB . . 109.7
H7BA C7B H7BB . . 108.2
C8B C7B H7BB . . 109.7
C6A C7A C8A . . 111.4(6)
C6B C7B C8B . . 110.0(11)
C10A C9A H9A . . 120.3
C8A C9A H9A . . 120.3
C8B C9B H9B . . 118.4
C10B C9B H9B . . 118.4
C8A C9A C10A . . 119.4(7)
C9A C10A H10A . . 120(6)
C8B C9B C10B . . 123.1(12)
C9B C10B H10B . . 122(10)
C9A C10A C11 . . 120.4(7)
C8A C13A C12 . . 123.5(6)
C8B C13B C12 . . 113.2(12)
C9A C8A C13A . . 119.2(6)
C8A C13A H13A . . 118.2
C9B C8B C13B . . 119.3(11)
C8B C13B H13B . . 113(7)
C6A Pt1 K17 . . 105.1(3)
C6B Pt1 K17 . . 98.7(5)
C6B Pt1 K17 . 4_575 117.0(5)
C6A Pt1 K17 . 4_575 109.9(3)
C6B C5 Pt1 . . 72.3(7)
C6A C5 Pt1 . . 72.1(4)
C6A C5 H5AA . . 120.0
H5AA C5 H5AB . . 120.0
C6A C5 H5AB . . 120.0
C6B C5 H5BC . . 120.0
H5BC C5 H5BD . . 120.0
C6B C5 H5BD . . 120.0
C10B C11 C12 . . 114.3(8)
C12 C11 C10A . . 122.3(5)
O16 C11 C10A . . 121.2(5)
O16 C11 C10B . . 125.9(8)
O16 C11 C12 . . 116.1(4)
C11 C12 C13A . . 114.7(5)
C11 C12 C13B . . 127.5(7)
O14 C12 C11 . . 115.8(4)
O14 C12 C13A . . 128.4(5)
O14 C12 C13B . . 111.1(7)
C12 O14 C15 . . 117.4(4)
C12 O14 K17 . 1_655 116.8(3)
C15 O14 K17 . 1_655 123.0(3)
O14 C15 H15A . . 109.5
O14 C15 H15B . . 109.5
O14 C15 H15C . . 109.5
H15A C15 H15B . . 109.5
H15A C15 H15C . . 109.5
H15B C15 H15C . . 109.5
C11 O16 K17 . 1_655 126.3(3)
C11 O16 H16 . . 107(4)
K17 O16 H16 1_655 . 123(4)
Pt1 K17 Pt1 . 4_576 93.488(19)
Cl2 K17 Pt1 . . 35.14(2)
Cl2 K17 Pt1 . 4_576 123.24(3)
Cl2 K17 Pt1 3_567 . 98.29(3)
Cl2 K17 Pt1 3_567 4_576 129.38(3)
Cl2 K17 Cl2 . 3_567 65.23(4)
Cl2 K17 Cl3 . 4_576 90.16(3)
Cl2 K17 Cl3 3_567 1_556 77.27(3)
Cl2 K17 Cl3 . 1_556 124.50(4)
Cl2 K17 Cl4 3_567 4_576 142.17(4)
Cl2 K17 Cl4 3_567 . 122.73(4)
Cl2 K17 Cl4 . 4_576 149.36(4)
Cl2 K17 Cl4 . . 59.65(3)
Cl3 K17 Pt1 1_556 4_576 56.83(2)
Cl3 K17 Pt1 4_576 4_576 34.16(2)
Cl3 K17 Pt1 1_556 . 126.63(3)
Cl3 K17 Pt1 4_576 . 59.41(2)
Cl3 K17 Cl2 4_576 3_567 126.86(4)
Cl3 K17 Cl3 4_576 1_556 80.83(3)
Cl3 K17 Cl4 4_576 4_576 62.81(3)
Cl3 K17 Cl4 4_576 . 68.68(3)
Cl3 K17 Cl4 1_556 . 149.44(4)
Cl4 K17 Pt1 . 4_576 94.49(3)
Cl4 K17 Pt1 4_576 . 114.22(3)
Cl4 K17 Pt1 . . 36.216(19)
Cl4 K17 Pt1 4_576 4_576 35.23(2)
Cl4 K17 Cl3 4_576 1_556 68.11(3)
Cl4 K17 Cl4 4_576 . 95.09(3)
C5 C6B Pt1 . . 69.3(5)
C5 C6A Pt1 . . 69.7(3)
O14 K17 Pt1 1_455 . 101.97(7)
C5 C6A H6A . . 113.9
O14 K17 Pt1 1_455 4_576 133.01(8)
O14 K17 Cl2 1_455 3_567 92.16(8)
O14 K17 Cl2 1_455 . 91.08(7)
O14 K17 Cl3 1_455 4_576 136.85(8)
O14 K17 Cl3 1_455 1_556 131.10(7)
O14 K17 Cl4 1_455 . 75.01(7)
C5 C6B H6B . . 114.7
C5 C6A C7A . . 123.3(9)
C5 C6B C7B . . 122.3(17)
C11 C10B C9B . . 120.4(13)
C11 C10A H10A . . 119(6)
C11 C10B H10B . . 115(10)
C12 C13A H13A . . 118.2
C12 C13B H13B . . 134(7)
O14 K17 Cl4 1_455 4_576 99.09(8)
O16 K17 Pt1 1_455 . 157.17(8)
O16 K17 Pt1 1_455 4_576 102.25(8)
O16 K17 Cl2 1_455 . 134.40(9)
O16 K17 Cl2 1_455 3_567 84.49(8)
O16 K17 Cl3 1_455 4_576 135.28(9)
O16 K17 Cl3 1_455 1_556 76.15(8)
O16 K17 Cl4 1_455 . 124.80(8)
O16 K17 Cl4 1_455 4_576 73.10(9)
O16 K17 O14 1_455 1_455 55.21(10)

loop_
_geom_bond_atom_site_label_1
_geom_bond_atom_site_label_2
_geom_bond_site_symmetry_2
_geom_bond_distance
Pt1 Cl2 . 2.2924(10)
Pt1 Cl3 . 2.3010(10)
Pt1 Cl4 . 2.3547(10)
Pt1 C5 . 2.132(4)
Pt1 C6A . 2.164(8)
C6A H6A . 1.0000
Pt1 C6B . 2.172(14)
C6B H6B . 1.0000
C6A C7A . 1.482(11)
C7A H7AA . 0.9900
C7A H7AB . 0.9900
C6B C7B . 1.490(17)
C7B H7BA . 0.9900
C7B H7BB . 0.9900
C7A C8A . 1.529(8)
C7B C8B . 1.524(13)
C8A C9A . 1.378(9)
C9A H9A . 0.9500
C8B C9B . 1.382(18)
C9B H9B . 0.9500
C9A C10A . 1.400(9)
C10A H10A . 1.02(12)
C9B C10B . 1.399(13)
C10B H10B . 1.0(2)
C10A C11 . 1.412(8)
C10B C11 . 1.380(12)
C8A C13A . 1.397(9)
C13A H13A . 0.9500
C8B C13B . 1.407(18)
C13B H13B . 1.09(13)
Pt1 K17 4_575 4.0769(10)
Pt1 K17 . 3.9734(9)
Cl2 K17 . 3.0940(14)
Cl2 K17 3_567 3.1619(14)
Cl3 K17 4_575 3.1405(14)
Cl3 K17 1_554 3.3738(14)
Cl4 K17 4_575 3.2078(14)
Cl4 K17 . 3.3878(14)
C5 H5AA . 0.9500
C5 H5AB . 0.9500
C5 H5BC . 0.9500
C5 H5BD . 0.9500
C5 C6A . 1.404(9)
C5 C6B . 1.417(14)
C11 C12 . 1.389(7)
C11 O16 . 1.356(5)
C12 C13A . 1.435(8)
C12 C13B . 1.433(15)
C12 O14 . 1.371(6)
O14 C15 . 1.424(6)
O14 K17 1_655 2.906(3)
C15 H15A . 0.9800
C15 H15B . 0.9800
C15 H15C . 0.9800
O16 K17 1_655 2.645(3)
O16 H16 . 0.74(4)
K17 Pt1 4_576 4.0769(10)
K17 Cl2 3_567 3.1619(14)
K17 Cl3 1_556 3.3738(14)
K17 Cl3 4_576 3.1404(14)
K17 Cl4 4_576 3.2078(14)
K17 O14 1_455 2.906(3)
K17 O16 1_455 2.645(3)

loop_
_geom_torsion_atom_site_label_1
_geom_torsion_atom_site_label_2
_geom_torsion_atom_site_label_3
_geom_torsion_atom_site_label_4
_geom_torsion_site_symmetry_4
_geom_torsion
Pt1 C6A C7A C8A . -173.1(5)
C10B C11 C12 O14 . 158.7(9)
C7A C8A C9A C10A . 175.5(8)
C10A C11 C12 O14 . -173.7(7)
C13A C12 O14 C15 . 9.3(10)
Pt1 C6B C7B C8B . 175.9(9)
C13B C12 O14 C15 . -27.8(10)
C13A C8A C9A C10A . -2.5(12)
C13B C8B C9B C10B . 2(2)
C13A C12 O14 K17 1_655 171.0(6)
C13B C12 O14 K17 1_655 133.9(7)
C10A C11 O16 K17 1_655 -158.4(6)
C10B C11 O16 K17 1_655 -128.2(10)
C6A C7A C8A C9A . 141.5(8)
C7B C8B C9B C10B . -179.3(14)
C6B C7B C8B C9B . -106.4(17)
C6A C7A C8A C13A . -40.6(10)
C6B C7B C8B C13B . 72.7(17)
C8B C9B C10B C11 . -11(2)
C8A C9A C10A C11 . 5.9(13)
C9A C8A C13A C12 . -4.8(13)
C7B C8B C13B C12 . -168.3(11)
C9B C8B C13B C12 . 11(2)
C7A C8A C13A C12 . 177.2(7)
C9B C10B C11 C12 . 6.5(18)
C9A C10A C11 C12 . -2.0(13)
C9B C10B C11 O16 . 164.0(11)
C9A C10A C11 O16 . -174.3(7)
Pt1 C5 C6B C7B . -105.0(14)
Pt1 C5 C6A C7A . 107.0(8)
O16 C11 C12 C13A . 167.8(6)
O16 C11 C12 C13B . -152.2(9)
C10B C11 C12 C13B . 7.6(14)
C10A C11 C12 C13A . -4.8(10)
C5 C6A C7A C8A . 105.7(9)
C5 C6B C7B C8B . -104.7(15)
C11 C12 C13B C8B . -16.3(17)
C11 C12 C13A C8A . 8.3(11)
C11 C12 O14 C15 . 176.4(5)
C11 C12 O14 K17 1_655 -21.9(7)
C12 C11 O16 K17 1_655 28.9(6)
O14 C12 C13B C8B . -168.5(10)
O14 C12 C13A C8A . 175.6(7)
O16 C11 C12 O14 . -1.1(8)

_cod_database_fobs_code 2020903
